data_2215649
loop_
_publ_author_name
'Saeed, Aamer'
'Mumtaz, Amara'
'Fl\"orke, Ulrich'

_publ_section_title
;
 1-(3,4-Dimethoxybenzoyl)-3,5-dimethyl-1<i>H</i>-pyrazole
;
_journal_coeditor_code SG2191
_journal_issue 10
_journal_name_full 'Acta Crystallographica Section E'
_journal_page_first o4122
_journal_page_last o4122
_journal_paper_doi 10.1107/S1600536807044960
_journal_volume 63
_journal_year 2007
_chemical_formula_iupac 'C14 H16 N2 O3'
_chemical_formula_moiety 'C14 H16 N2 O3'
_chemical_formula_sum 'C14 H16 N2 O3'
_chemical_formula_weight 260.29
_chemical_name_systematic
;
1-(3,4-Dimethoxybenzoyl)-3,5-dimethyl-1H-pyrazole
;
_space_group_IT_number 2
_symmetry_cell_setting triclinic
_symmetry_space_group_name_Hall '-P 1'
_symmetry_space_group_name_H-M 'P -1'
_atom_sites_solution_hydrogens difmap
_atom_sites_solution_primary direct
_atom_sites_solution_secondary difmap
_audit_creation_method SHELXL-97
_cell_angle_alpha 69.970(5)
_cell_angle_beta 85.267(5)
_cell_angle_gamma 66.655(5)
_cell_formula_units_Z 2
_cell_length_a 7.703(2)
_cell_length_b 8.409(2)
_cell_length_c 11.454(3)
_cell_measurement_reflns_used 719
_cell_measurement_temperature 120(2)
_cell_measurement_theta_max 28.31
_cell_measurement_theta_min 2.79
_cell_volume 638.8(3)
_computing_cell_refinement 'SAINT (Bruker, 2002)'
_computing_data_collection 'SMART (Bruker, 2002)'
_computing_data_reduction 'SAINT (Bruker, 2002)'
_computing_molecular_graphics 'SHELXTL (Bruker, 2002)'
_computing_publication_material 'SHELXTL (Bruker, 2002)'
_computing_structure_refinement 'SHELXTL (Bruker, 2002)'
_computing_structure_solution 'SHELXTL (Bruker, 2002)'
_diffrn_ambient_temperature 120(2)
_diffrn_measured_fraction_theta_full 0.990
_diffrn_measured_fraction_theta_max 0.990
_diffrn_measurement_device_type 'Bruker SMART APEX'
_diffrn_measurement_method '\f and \w scans'
_diffrn_radiation_monochromator graphite
_diffrn_radiation_source 'sealed tube'
_diffrn_radiation_type MoK\a
_diffrn_radiation_wavelength 0.71073
_diffrn_reflns_av_R_equivalents 0.0527
_diffrn_reflns_av_sigmaI/netI 0.0613
_diffrn_reflns_limit_h_max 10
_diffrn_reflns_limit_h_min -8
_diffrn_reflns_limit_k_max 11
_diffrn_reflns_limit_k_min -10
_diffrn_reflns_limit_l_max 15
_diffrn_reflns_limit_l_min -15
_diffrn_reflns_number 5678
_diffrn_reflns_theta_full 27.88
_diffrn_reflns_theta_max 27.88
_diffrn_reflns_theta_min 1.90
_diffrn_standards_decay_% 0
_diffrn_standards_interval_time 430
_diffrn_standards_number 2155
_exptl_absorpt_coefficient_mu 0.096
_exptl_absorpt_correction_T_max 0.9763
_exptl_absorpt_correction_T_min 0.9588
_exptl_absorpt_correction_type multi-scan
_exptl_absorpt_process_details '(SADABS; Bruker, 2002)'
_exptl_crystal_colour colourless
_exptl_crystal_density_diffrn 1.353
_exptl_crystal_density_method 'not measured'
_exptl_crystal_description prism
_exptl_crystal_F_000 276
_exptl_crystal_size_max 0.44
_exptl_crystal_size_mid 0.36
_exptl_crystal_size_min 0.25
_refine_diff_density_max 0.278
_refine_diff_density_min -0.278
_refine_ls_extinction_coef 0.013(2)
_refine_ls_extinction_expression Fc^*^=kFc[1+0.001xFc^2^\l^3^/sin(2\q)]^-1/4^
_refine_ls_extinction_method SHELXL97
_refine_ls_goodness_of_fit_ref 0.968
_refine_ls_hydrogen_treatment constr
_refine_ls_matrix_type full
_refine_ls_number_parameters 177
_refine_ls_number_reflns 3011
_refine_ls_number_restraints 0
_refine_ls_restrained_S_all 0.968
_refine_ls_R_factor_all 0.0599
_refine_ls_R_factor_gt 0.0451
_refine_ls_shift/su_max 0.000
_refine_ls_shift/su_mean 0.000
_refine_ls_structure_factor_coef Fsqd
_refine_ls_weighting_details 'calc w=1/[\s^2^(Fo^2^)+(0.0704P)^2^] where P=(Fo^2^+2Fc^2^)/3'
_refine_ls_weighting_scheme calc
_refine_ls_wR_factor_gt 0.1134
_refine_ls_wR_factor_ref 0.1203
_reflns_number_gt 2301
_reflns_number_total 3011
_reflns_threshold_expression >2sigma(I)
_cod_data_source_file sg2191.cif
_cod_data_source_block I
_cod_original_sg_symbol_H-M P-1
_cod_database_code 2215649
_cod_database_fobs_code 2215649

loop_
_symmetry_equiv_pos_as_xyz
'x, y, z'
'-x, -y, -z'

loop_
_atom_site_type_symbol
_atom_site_label
_atom_site_fract_x
_atom_site_fract_y
_atom_site_fract_z
_atom_site_U_iso_or_equiv
_atom_site_adp_type
_atom_site_calc_flag
_atom_site_refinement_flags
_atom_site_occupancy
O O1 0.35654(16) 0.20752(14) 0.29144(9) 0.0318(3) Uani d . 1
O O2 0.20118(14) 0.44061(12) 0.66198(8) 0.0244(2) Uani d . 1
O O3 0.23018(14) 0.75359(13) 0.58447(9) 0.0256(2) Uani d . 1
N N1 0.26483(17) 0.46669(15) 0.12170(10) 0.0232(3) Uani d . 1
N N2 0.13919(17) 0.64924(15) 0.07561(10) 0.0253(3) Uani d . 1
C C1 0.3239(2) 0.3922(2) 0.02736(12) 0.0256(3) Uani d . 1
C C2 0.4637(2) 0.2008(2) 0.04724(15) 0.0346(4) Uani d . 1
H H2A 0.4951 0.1837 -0.0335 0.052 Uiso calc R 1
H H2B 0.4090 0.1134 0.0969 0.052 Uiso calc R 1
H H2C 0.5788 0.1794 0.0914 0.052 Uiso calc R 1
C C3 0.2365(2) 0.5296(2) -0.07940(13) 0.0298(3) Uani d . 1
H H3A 0.2491 0.5231 -0.1610 0.036 Uiso calc R 1
C C4 0.1224(2) 0.6848(2) -0.04548(12) 0.0266(3) Uani d . 1
C C5 -0.0039(2) 0.8694(2) -0.12837(14) 0.0369(4) Uani d . 1
H H5A -0.0778 0.9436 -0.0778 0.055 Uiso calc R 1
H H5B -0.0900 0.8560 -0.1793 0.055 Uiso calc R 1
H H5C 0.0727 0.9305 -0.1828 0.055 Uiso calc R 1
C C6 0.30491(19) 0.37422(19) 0.25100(12) 0.0235(3) Uani d . 1
C C7 0.28444(19) 0.48519(18) 0.33182(12) 0.0212(3) Uani d . 1
C C8 0.30714(19) 0.65048(18) 0.29209(12) 0.0231(3) Uani d . 1
H H8A 0.3328 0.7009 0.2080 0.028 Uiso calc R 1
C C9 0.29251(19) 0.74323(18) 0.37492(12) 0.0224(3) Uani d . 1
H H9A 0.3094 0.8560 0.3473 0.027 Uiso calc R 1
C C10 0.25345(18) 0.67149(18) 0.49716(12) 0.0203(3) Uani d . 1
C C11 0.23435(18) 0.50109(18) 0.53931(11) 0.0196(3) Uani d . 1
C C12 0.25064(18) 0.40966(18) 0.45652(12) 0.0202(3) Uani d . 1
H H12A 0.2388 0.2944 0.4845 0.024 Uiso calc R 1
C C13 0.2007(2) 0.26019(18) 0.71111(12) 0.0257(3) Uani d . 1
H H13A 0.1006 0.2550 0.6668 0.039 Uiso calc R 1
H H13B 0.1775 0.2312 0.7999 0.039 Uiso calc R 1
H H13C 0.3238 0.1704 0.7004 0.039 Uiso calc R 1
C C14 0.2499(2) 0.92627(19) 0.54465(14) 0.0310(3) Uani d . 1
H H14A 0.3768 0.9098 0.5150 0.046 Uiso calc R 1
H H14B 0.2318 0.9719 0.6147 0.046 Uiso calc R 1
H H14C 0.1546 1.0153 0.4770 0.046 Uiso calc R 1

loop_
_atom_site_aniso_label
_atom_site_aniso_U_11
_atom_site_aniso_U_22
_atom_site_aniso_U_33
_atom_site_aniso_U_12
_atom_site_aniso_U_13
_atom_site_aniso_U_23
O1 0.0463(7) 0.0205(5) 0.0244(5) -0.0079(5) 0.0000(5) -0.0083(4)
O2 0.0340(6) 0.0219(5) 0.0192(4) -0.0116(4) 0.0047(4) -0.0092(4)
O3 0.0336(6) 0.0208(5) 0.0259(5) -0.0104(4) 0.0020(4) -0.0124(4)
N1 0.0281(6) 0.0206(6) 0.0195(5) -0.0067(5) 0.0024(5) -0.0089(5)
N2 0.0275(6) 0.0210(6) 0.0224(6) -0.0051(5) -0.0014(5) -0.0059(5)
C1 0.0318(8) 0.0292(8) 0.0238(7) -0.0159(6) 0.0067(6) -0.0147(6)
C2 0.0410(9) 0.0303(8) 0.0354(8) -0.0124(7) 0.0123(7) -0.0188(7)
C3 0.0404(9) 0.0343(8) 0.0219(7) -0.0199(7) 0.0044(6) -0.0127(6)
C4 0.0308(8) 0.0277(8) 0.0228(7) -0.0143(6) -0.0008(6) -0.0065(6)
C5 0.0416(9) 0.0335(9) 0.0284(8) -0.0130(7) -0.0082(7) -0.0018(7)
C6 0.0251(7) 0.0228(7) 0.0209(6) -0.0069(6) 0.0019(5) -0.0084(6)
C7 0.0205(6) 0.0205(7) 0.0203(6) -0.0041(5) -0.0013(5) -0.0082(5)
C8 0.0229(7) 0.0244(7) 0.0182(6) -0.0074(6) 0.0005(5) -0.0049(5)
C9 0.0222(7) 0.0181(6) 0.0248(7) -0.0073(5) -0.0012(5) -0.0050(5)
C10 0.0183(6) 0.0187(6) 0.0230(6) -0.0039(5) -0.0031(5) -0.0091(5)
C11 0.0177(6) 0.0191(6) 0.0183(6) -0.0036(5) -0.0006(5) -0.0056(5)
C12 0.0203(6) 0.0166(6) 0.0219(6) -0.0047(5) -0.0006(5) -0.0068(5)
C13 0.0337(8) 0.0201(7) 0.0211(6) -0.0099(6) 0.0047(6) -0.0059(5)
C14 0.0365(8) 0.0219(7) 0.0386(8) -0.0114(6) 0.0007(7) -0.0148(6)

loop_
_atom_type_symbol
_atom_type_description
_atom_type_scat_dispersion_real
_atom_type_scat_dispersion_imag
_atom_type_scat_source
C C 0.0033 0.0016 'International Tables Vol C Tables 4.2.6.8 and 6.1.1.4'
H H 0.0000 0.0000 'International Tables Vol C Tables 4.2.6.8 and 6.1.1.4'
N N 0.0061 0.0033 'International Tables Vol C Tables 4.2.6.8 and 6.1.1.4'
O O 0.0106 0.0060 'International Tables Vol C Tables 4.2.6.8 and 6.1.1.4'

loop_
_geom_angle_atom_site_label_1
_geom_angle_atom_site_label_2
_geom_angle_atom_site_label_3
_geom_angle
_geom_angle_publ_flag
C11 O2 C13 116.84(9) y
C10 O3 C14 116.39(10) y
N2 N1 C1 111.43(11) y
N2 N1 C6 120.77(10) y
C1 N1 C6 127.52(12) y
C4 N2 N1 104.43(11) y
C3 C1 N1 105.93(13) ?
C3 C1 C2 130.03(13) ?
N1 C1 C2 123.97(13) ?
C1 C2 H2A 109.5 ?
C1 C2 H2B 109.5 ?
H2A C2 H2B 109.5 ?
C1 C2 H2C 109.5 ?
H2A C2 H2C 109.5 ?
H2B C2 H2C 109.5 ?
C1 C3 C4 106.59(12) ?
C1 C3 H3A 126.7 ?
C4 C3 H3A 126.7 ?
N2 C4 C3 111.61(13) ?
N2 C4 C5 120.63(13) ?
C3 C4 C5 127.76(13) ?
C4 C5 H5A 109.5 ?
C4 C5 H5B 109.5 ?
H5A C5 H5B 109.5 ?
C4 C5 H5C 109.5 ?
H5A C5 H5C 109.5 ?
H5B C5 H5C 109.5 ?
O1 C6 N1 118.94(12) y
O1 C6 C7 122.82(12) y
N1 C6 C7 118.23(12) y
C8 C7 C12 119.57(12) ?
C8 C7 C6 123.72(12) ?
C12 C7 C6 116.61(12) ?
C7 C8 C9 120.30(12) ?
C7 C8 H8A 119.9 ?
C9 C8 H8A 119.9 ?
C10 C9 C8 120.15(12) ?
C10 C9 H9A 119.9 ?
C8 C9 H9A 119.9 ?
O3 C10 C9 124.91(12) ?
O3 C10 C11 115.09(11) ?
C9 C10 C11 120.00(11) ?
O2 C11 C12 125.47(12) ?
O2 C11 C10 115.23(11) ?
C12 C11 C10 119.30(11) ?
C11 C12 C7 120.64(12) ?
C11 C12 H12A 119.7 ?
C7 C12 H12A 119.7 ?
O2 C13 H13A 109.5 ?
O2 C13 H13B 109.5 ?
H13A C13 H13B 109.5 ?
O2 C13 H13C 109.5 ?
H13A C13 H13C 109.5 ?
H13B C13 H13C 109.5 ?
O3 C14 H14A 109.5 ?
O3 C14 H14B 109.5 ?
H14A C14 H14B 109.5 ?
O3 C14 H14C 109.5 ?
H14A C14 H14C 109.5 ?
H14B C14 H14C 109.5 ?

loop_
_geom_bond_atom_site_label_1
_geom_bond_atom_site_label_2
_geom_bond_distance
_geom_bond_publ_flag
O1 C6 1.2171(17) y
O2 C11 1.3610(15) y
O2 C13 1.4274(16) y
O3 C10 1.3616(15) y
O3 C14 1.4314(16) y
N1 N2 1.3869(16) y
N1 C1 1.3870(16) y
N1 C6 1.4106(17) y
N2 C4 1.3209(17) y
C1 C3 1.355(2) ?
C1 C2 1.489(2) ?
C2 H2A 0.9800 ?
C2 H2B 0.9800 ?
C2 H2C 0.9800 ?
C3 C4 1.418(2) ?
C3 H3A 0.9500 ?
C4 C5 1.484(2) ?
C5 H5A 0.9800 ?
C5 H5B 0.9800 ?
C5 H5C 0.9800 ?
C6 C7 1.4844(18) ?
C7 C8 1.3841(19) ?
C7 C12 1.3998(18) ?
C8 C9 1.3931(18) ?
C8 H8A 0.9500 ?
C9 C10 1.3823(18) ?
C9 H9A 0.9500 ?
C10 C11 1.4105(18) ?
C11 C12 1.3818(17) ?
C12 H12A 0.9500 ?
C13 H13A 0.9800 ?
C13 H13B 0.9800 ?
C13 H13C 0.9800 ?
C14 H14A 0.9800 ?
C14 H14B 0.9800 ?
C14 H14C 0.9800 ?

loop_
_geom_hbond_atom_site_label_D
_geom_hbond_atom_site_label_H
_geom_hbond_atom_site_label_A
_geom_hbond_site_symmetry_A
_geom_hbond_distance_DH
_geom_hbond_distance_HA
_geom_hbond_distance_DA
_geom_hbond_angle_DHA
C8 H8A N2 . 0.95 2.46 2.8948(18) 107.8
C3 H3A O2 1_554 0.95 2.45 3.3496(18) 157.4

loop_
_geom_torsion_atom_site_label_1
_geom_torsion_atom_site_label_2
_geom_torsion_atom_site_label_3
_geom_torsion_atom_site_label_4
_geom_torsion
C1 N1 N2 C4 0.04(15)
C6 N1 N2 C4 -174.31(12)
N2 N1 C1 C3 0.66(15)
C6 N1 C1 C3 174.54(12)
N2 N1 C1 C2 177.94(12)
C6 N1 C1 C2 -8.2(2)
N1 C1 C3 C4 -1.04(16)
C2 C1 C3 C4 -178.10(14)
N1 N2 C4 C3 -0.72(15)
N1 N2 C4 C5 179.43(12)
C1 C3 C4 N2 1.15(17)
C1 C3 C4 C5 -179.01(14)
N2 N1 C6 O1 154.03(13)
C1 N1 C6 O1 -19.3(2)
N2 N1 C6 C7 -26.76(18)
C1 N1 C6 C7 159.88(13)
O1 C6 C7 C8 151.01(14)
N1 C6 C7 C8 -28.17(19)
O1 C6 C7 C12 -25.4(2)
N1 C6 C7 C12 155.47(12)
C12 C7 C8 C9 -1.3(2)
C6 C7 C8 C9 -177.61(12)
C7 C8 C9 C10 -0.6(2)
C14 O3 C10 C9 -0.54(19)
C14 O3 C10 C11 179.64(11)
C8 C9 C10 O3 -177.77(12)
C8 C9 C10 C11 2.0(2)
C13 O2 C11 C12 6.10(19)
C13 O2 C11 C10 -173.65(11)
O3 C10 C11 O2 -1.92(17)
C9 C10 C11 O2 178.25(12)
O3 C10 C11 C12 178.31(11)
C9 C10 C11 C12 -1.52(19)
O2 C11 C12 C7 179.82(12)
C10 C11 C12 C7 -0.4(2)
C8 C7 C12 C11 1.9(2)
C6 C7 C12 C11 178.39(12)

loop_
_cod_related_entry_id
_cod_related_entry_database
_cod_related_entry_code
1 ChemSpider 659240
